data_4303134
loop_
_publ_author_name
'Xi Liu'
'Kun-Lin Huang'

_publ_section_title
;
A 12-Connected Dodecanuclear Copper Cluster with Yellow Luminescence
;
_journal_name_full 'Inorganic Chemistry'
_journal_page_first 8653
_journal_page_last 8655
_journal_paper_doi 10.1021/ic900611u
_journal_volume 48
_journal_year 2009
_chemical_formula_sum 'C11 H24 Br2 Cu13 N3 S8'
_chemical_formula_weight 1440.65
_chemical_name_systematic
; 
 ? 
;
_space_group_IT_number 2
_symmetry_cell_setting triclinic
_symmetry_space_group_name_Hall '-P 1'
_symmetry_space_group_name_H-M 'P -1'
_atom_sites_solution_hydrogens geom
_atom_sites_solution_primary direct
_atom_sites_solution_secondary difmap
_audit_creation_method SHELXL-97
_cell_angle_alpha 83.385(14)
_cell_angle_beta 71.064(12)
_cell_angle_gamma 85.892(18)
_cell_formula_units_Z 1
_cell_length_a 9.2047(5)
_cell_length_b 9.5696(11)
_cell_length_c 9.8376(5)
_cell_measurement_reflns_used 1689
_cell_measurement_temperature 293(2)
_cell_measurement_theta_max 27.4835
_cell_measurement_theta_min 3.1147
_cell_volume 813.65(13)
_computing_cell_refinement 'CrystalClear (Rigaku Corp., 2002)'
_computing_data_collection 'CrystalClear (Rigaku Corp., 2002)'
_computing_data_reduction 'CrystalClear (Rigaku Corp., 2002)'
_computing_molecular_graphics 'Siemens SHELXTL^TM^ 5'
_computing_publication_material 'Siemens SHELXTL^TM^ 5'
_computing_structure_refinement 'Siemens SHELXTL^TM^ 5'
_computing_structure_solution 'Siemens SHELXTL^TM^ 5'
_diffrn_ambient_temperature 293(2)
_diffrn_measured_fraction_theta_full 0.986
_diffrn_measured_fraction_theta_max 0.986
_diffrn_measurement_device_type 'Rigaku Mercury CCD'
_diffrn_measurement_method \w
_diffrn_radiation_monochromator graphite
_diffrn_radiation_source 'rotating-anode generator'
_diffrn_radiation_type MoK\a
_diffrn_radiation_wavelength 0.71073
_diffrn_reflns_av_R_equivalents 0.0268
_diffrn_reflns_av_sigmaI/netI 0.0426
_diffrn_reflns_limit_h_max 7
_diffrn_reflns_limit_h_min -10
_diffrn_reflns_limit_k_max 11
_diffrn_reflns_limit_k_min -11
_diffrn_reflns_limit_l_max 11
_diffrn_reflns_limit_l_min -11
_diffrn_reflns_number 5162
_diffrn_reflns_theta_full 25.03
_diffrn_reflns_theta_max 25.03
_diffrn_reflns_theta_min 3.12
_exptl_absorpt_coefficient_mu 11.282
_exptl_absorpt_correction_T_max 1.0000
_exptl_absorpt_correction_T_min 0.6609
_exptl_absorpt_correction_type multi-scan
_exptl_absorpt_process_details 'Sphere (Rigaku CrystalClear)'
_exptl_crystal_colour Red
_exptl_crystal_density_diffrn 2.940
_exptl_crystal_density_method 'not measured'
_exptl_crystal_description Prism
_exptl_crystal_F_000 686
_exptl_crystal_size_max 0.1700
_exptl_crystal_size_mid 0.1500
_exptl_crystal_size_min 0.1000
_refine_diff_density_max 2.326
_refine_diff_density_min -2.589
_refine_diff_density_rms 0.204
_refine_ls_extinction_method none
_refine_ls_goodness_of_fit_ref 1.002
_refine_ls_hydrogen_treatment constr
_refine_ls_matrix_type full
_refine_ls_number_parameters 170
_refine_ls_number_reflns 2830
_refine_ls_number_restraints 0
_refine_ls_restrained_S_all 1.002
_refine_ls_R_factor_all 0.0745
_refine_ls_R_factor_gt 0.0604
_refine_ls_shift/su_max 0.000
_refine_ls_shift/su_mean 0.000
_refine_ls_structure_factor_coef Fsqd
_refine_ls_weighting_details 'calc w=1/[\s^2^(Fo^2^)+(0.0647P)^2^+14.4217P] where P=(Fo^2^+2Fc^2^)/3'
_refine_ls_weighting_scheme calc
_refine_ls_wR_factor_gt 0.1417
_refine_ls_wR_factor_ref 0.1516
_reflns_number_gt 2315
_reflns_number_total 2830
_reflns_threshold_expression >2sigma(I)
_cod_data_source_file ic900611u_si_002.cif
_cod_data_source_block 2
_cod_depositor_comments
;
The following automatic conversions were performed:
'_symmetry_cell_setting' value 'Triclinic' changed to 'triclinic'
according to '/home/saulius/struct/CIF-dictionaries/cif_core.dic'
dictionary named 'cif_core.dic' version 2.4.1 from
2010-06-29.

'_exptl_absorpt_correction_type' value 'Multi-scan' changed
to 'multi-scan' according to
'/home/saulius/struct/CIF-dictionaries/cif_core.dic' dictionary named
'cif_core.dic' version 2.4.1 from 2010-06-29.

Automatic conversion script
Id: cif_fix_enum 1527 2010-12-29 10:47:43Z saulius 
;
_cod_original_cell_volume 813.65(11)
_cod_database_code 4303134

loop_
_symmetry_equiv_pos_as_xyz
'x, y, z'
'-x, -y, -z'

loop_
_atom_site_label
_atom_site_type_symbol
_atom_site_fract_x
_atom_site_fract_y
_atom_site_fract_z
_atom_site_U_iso_or_equiv
_atom_site_adp_type
_atom_site_occupancy
_atom_site_symmetry_multiplicity
_atom_site_calc_flag
_atom_site_refinement_flags
_atom_site_disorder_assembly
_atom_site_disorder_group
Cu1 Cu 0.53871(15) 0.38762(14) 0.75940(14) 0.0334(3) Uani 1 1 d . . .
Cu2 Cu 0.22980(16) 0.49427(14) 0.77933(15) 0.0364(4) Uani 1 1 d . . .
Cu3 Cu 0.49152(18) 0.6822(2) 0.72626(16) 0.0517(5) Uani 1 1 d . . .
Cu4 Cu 0.5368(2) 0.1898(2) 0.5444(2) 0.0730(7) Uani 1 1 d . . .
Cu5 Cu 0.80820(15) 0.33751(15) 0.53355(14) 0.0338(3) Uani 1 1 d . . .
Cu6 Cu 0.7742(2) 0.7223(3) 0.4484(2) 0.0826(8) Uani 1 1 d . . .
Cu7 Cu 1.0000 0.0000 0.5000 0.1236(19) Uani 1 2 d S . .
Br1 Br 0.62876(12) -0.04944(11) 0.63947(12) 0.0362(3) Uani 1 1 d . . .
S1 S 0.3444(3) 0.2851(3) 0.7195(3) 0.0278(5) Uani 1 1 d . . .
S2 S 0.7192(3) 0.5425(3) 0.6310(3) 0.0254(5) Uani 1 1 d . . .
S3 S 0.7189(3) 0.2972(3) 0.3536(3) 0.0280(6) Uani 1 1 d . . .
S4 S 0.9857(3) 0.1946(3) 0.5996(3) 0.0335(6) Uani 1 1 d . . .
N1 N 0.4512(13) 0.6849(11) 0.9331(13) 0.051(3) Uani 1 1 d . . .
C1 C 0.5523(12) 0.3272(11) 0.9491(10) 0.028(2) Uani 1 1 d . . .
C2 C 0.0547(11) 0.4975(12) 0.9499(11) 0.039(2) Uani 0.50 1 d P . .
N2 N 0.0547(11) 0.4975(12) 0.9499(11) 0.039(2) Uani 0.50 1 d P . .
C3 C 0.2722(14) 0.1604(12) 0.8786(11) 0.039(3) Uani 1 1 d . . .
H3A H 0.1884 0.1116 0.8703 0.058 Uiso 1 1 calc R . .
H3B H 0.2371 0.2102 0.9634 0.058 Uiso 1 1 calc R . .
H3C H 0.3530 0.0937 0.8859 0.058 Uiso 1 1 calc R . .
C4 C 0.8269(13) 0.5683(13) 0.7497(12) 0.038(3) Uani 1 1 d . . .
H4A H 0.9233 0.5162 0.7210 0.056 Uiso 1 1 calc R . .
H4B H 0.7693 0.5358 0.8471 0.056 Uiso 1 1 calc R . .
H4C H 0.8454 0.6666 0.7440 0.056 Uiso 1 1 calc R . .
C5 C 0.8435(14) 0.1676(12) 0.2459(12) 0.040(3) Uani 1 1 d . . .
H5A H 0.9193 0.2147 0.1654 0.061 Uiso 1 1 calc R . .
H5B H 0.7835 0.1111 0.2112 0.061 Uiso 1 1 calc R . .
H5C H 0.8937 0.1085 0.3041 0.061 Uiso 1 1 calc R . .
C6 C 0.8977(18) 0.1601(17) 0.7963(15) 0.064(4) Uani 1 1 d . . .
H6A H 0.9654 0.0994 0.8349 0.096 Uiso 1 1 calc R . .
H6B H 0.8017 0.1155 0.8172 0.096 Uiso 1 1 calc R . .
H6C H 0.8801 0.2474 0.8395 0.096 Uiso 1 1 calc R . .

loop_
_atom_site_aniso_label
_atom_site_aniso_U_11
_atom_site_aniso_U_22
_atom_site_aniso_U_33
_atom_site_aniso_U_23
_atom_site_aniso_U_13
_atom_site_aniso_U_12
Cu1 0.0328(7) 0.0403(8) 0.0267(7) -0.0002(5) -0.0086(6) -0.0082(6)
Cu2 0.0357(8) 0.0366(8) 0.0343(7) -0.0007(6) -0.0088(6) 0.0003(6)
Cu3 0.0460(9) 0.0811(12) 0.0331(8) -0.0142(8) -0.0194(7) 0.0110(8)
Cu4 0.0578(11) 0.0743(13) 0.0510(11) 0.0233(9) 0.0169(9) 0.0224(9)
Cu5 0.0329(7) 0.0401(8) 0.0295(7) -0.0049(6) -0.0110(6) -0.0012(6)
Cu6 0.0738(13) 0.1254(18) 0.0626(12) 0.0565(12) -0.0509(11) -0.0618(13)
Cu7 0.295(6) 0.0399(15) 0.0600(18) -0.0203(13) -0.095(3) 0.046(2)
Br1 0.0352(6) 0.0268(6) 0.0407(6) 0.0007(4) -0.0055(5) -0.0008(4)
S1 0.0321(14) 0.0308(13) 0.0203(12) 0.0008(10) -0.0085(10) -0.0051(10)
S2 0.0268(13) 0.0289(13) 0.0231(12) -0.0015(10) -0.0112(10) -0.0039(10)
S3 0.0312(13) 0.0302(13) 0.0224(12) -0.0041(10) -0.0081(10) 0.0012(10)
S4 0.0281(14) 0.0361(15) 0.0359(15) -0.0002(11) -0.0106(11) -0.0010(11)
N1 0.050(7) 0.048(6) 0.058(7) -0.008(5) -0.020(6) -0.002(5)
C1 0.039(6) 0.031(5) 0.018(5) 0.003(4) -0.016(4) -0.007(4)
C2 0.031(6) 0.050(6) 0.040(6) 0.003(5) -0.016(4) -0.005(5)
N2 0.031(6) 0.050(6) 0.040(6) 0.003(5) -0.016(4) -0.005(5)
C3 0.043(7) 0.043(7) 0.028(6) 0.003(5) -0.007(5) -0.016(5)
C4 0.029(6) 0.048(7) 0.037(6) 0.005(5) -0.014(5) -0.009(5)
C5 0.056(7) 0.030(6) 0.033(6) -0.013(5) -0.009(5) 0.005(5)
C6 0.071(10) 0.068(10) 0.047(8) 0.006(7) -0.016(7) 0.016(8)

loop_
_atom_type_symbol
_atom_type_description
_atom_type_scat_dispersion_real
_atom_type_scat_dispersion_imag
_atom_type_scat_source
C C 0.0033 0.0016 'International Tables Vol C Tables 4.2.6.8 and 6.1.1.4'
H H 0.0000 0.0000 'International Tables Vol C Tables 4.2.6.8 and 6.1.1.4'
N N 0.0061 0.0033 'International Tables Vol C Tables 4.2.6.8 and 6.1.1.4'
S S 0.1246 0.1234 'International Tables Vol C Tables 4.2.6.8 and 6.1.1.4'
Cu Cu 0.3201 1.2651 'International Tables Vol C Tables 4.2.6.8 and 6.1.1.4'
Br Br -0.2901 2.4595 'International Tables Vol C Tables 4.2.6.8 and 6.1.1.4'

loop_
_geom_angle_atom_site_label_1
_geom_angle_atom_site_label_2
_geom_angle_atom_site_label_3
_geom_angle
_geom_angle_site_symmetry_1
_geom_angle_site_symmetry_3
_geom_angle_publ_flag
C1 Cu1 S1 111.6(3) . . ?
C1 Cu1 S2 113.0(3) . . ?
S1 Cu1 S2 135.39(10) . . ?
C1 Cu1 Cu5 114.2(3) . . ?
S1 Cu1 Cu5 108.07(8) . . ?
S2 Cu1 Cu5 51.92(7) . . ?
C1 Cu1 Cu3 110.4(3) . . ?
S1 Cu1 Cu3 108.65(9) . . ?
S2 Cu1 Cu3 54.57(8) . . ?
Cu5 Cu1 Cu3 103.51(6) . . ?
C1 Cu1 Cu2 110.5(3) . . ?
S1 Cu1 Cu2 49.59(8) . . ?
S2 Cu1 Cu2 112.21(9) . . ?
Cu5 Cu1 Cu2 135.22(6) . . ?
Cu3 Cu1 Cu2 62.81(5) . . ?
C1 Cu1 Cu4 123.9(3) . . ?
S1 Cu1 Cu4 48.27(8) . . ?
S2 Cu1 Cu4 103.71(8) . . ?
Cu5 Cu1 Cu4 60.45(5) . . ?
Cu3 Cu1 Cu4 125.39(6) . . ?
Cu2 Cu1 Cu4 91.67(6) . . ?
C2 Cu2 S1 118.1(3) . . ?
C2 Cu2 S3 114.8(3) . 2_666 ?
S1 Cu2 S3 126.75(11) . 2_666 ?
C2 Cu2 Cu1 127.3(3) . . ?
S1 Cu2 Cu1 50.11(8) . . ?
S3 Cu2 Cu1 100.53(9) 2_666 . ?
C2 Cu2 Cu3 121.4(3) . . ?
S1 Cu2 Cu3 103.84(9) . . ?
S3 Cu2 Cu3 49.84(8) 2_666 . ?
Cu1 Cu2 Cu3 57.21(5) . . ?
N1 Cu3 S3 116.8(3) . 2_666 ?
N1 Cu3 S2 108.8(3) . . ?
S3 Cu3 S2 125.90(11) 2_666 . ?
N1 Cu3 Cu1 89.0(3) . . ?
S3 Cu3 Cu1 101.62(9) 2_666 . ?
S2 Cu3 Cu1 50.69(7) . . ?
N1 Cu3 Br1 96.9(3) . 1_565 ?
S3 Cu3 Br1 104.47(9) 2_666 1_565 ?
S2 Cu3 Br1 97.02(8) . 1_565 ?
Cu1 Cu3 Br1 146.94(7) . 1_565 ?
N1 Cu3 Cu4 150.6(3) . 2_666 ?
S3 Cu3 Cu4 50.39(8) 2_666 2_666 ?
S2 Cu3 Cu4 97.81(8) . 2_666 ?
Cu1 Cu3 Cu4 118.15(7) . 2_666 ?
Br1 Cu3 Cu4 66.99(7) 1_565 2_666 ?
N1 Cu3 Cu2 91.2(3) . . ?
S3 Cu3 Cu2 48.22(8) 2_666 . ?
S2 Cu3 Cu2 106.10(9) . . ?
Cu1 Cu3 Cu2 59.98(5) . . ?
Br1 Cu3 Cu2 151.55(7) 1_565 . ?
Cu4 Cu3 Cu2 93.19(7) 2_666 . ?
S1 Cu4 S3 129.62(13) . . ?
S1 Cu4 Br1 110.76(10) . . ?
S3 Cu4 Br1 113.32(10) . . ?
S1 Cu4 Cu3 106.38(10) . 2_666 ?
S3 Cu4 Cu3 51.43(8) . 2_666 ?
Br1 Cu4 Cu3 136.62(10) . 2_666 ?
S1 Cu4 Cu6 50.17(9) . 2_666 ?
S3 Cu4 Cu6 112.90(10) . 2_666 ?
Br1 Cu4 Cu6 127.52(9) . 2_666 ?
Cu3 Cu4 Cu6 64.99(7) 2_666 2_666 ?
S1 Cu4 Cu5 104.12(11) . . ?
S3 Cu4 Cu5 49.66(8) . . ?
Br1 Cu4 Cu5 94.87(8) . . ?
Cu3 Cu4 Cu5 97.10(7) 2_666 . ?
Cu6 Cu4 Cu5 134.48(9) 2_666 . ?
S1 Cu4 Cu1 48.42(8) . . ?
S3 Cu4 Cu1 96.64(10) . . ?
Br1 Cu4 Cu1 105.05(8) . . ?
Cu3 Cu4 Cu1 116.27(8) 2_666 . ?
Cu6 Cu4 Cu1 92.89(8) 2_666 . ?
Cu5 Cu4 Cu1 56.30(6) . . ?
S3 Cu5 S4 123.10(11) . . ?
S3 Cu5 S2 114.22(11) . . ?
S4 Cu5 S2 122.51(11) . . ?
S3 Cu5 Cu1 102.83(8) . . ?
S4 Cu5 Cu1 114.49(9) . . ?
S2 Cu5 Cu1 51.78(7) . . ?
S3 Cu5 Cu4 49.94(8) . . ?
S4 Cu5 Cu4 113.07(9) . . ?
S2 Cu5 Cu4 106.03(9) . . ?
Cu1 Cu5 Cu4 63.25(5) . . ?
S1 Cu6 S4 124.39(12) 2_666 2_766 ?
S1 Cu6 S2 115.11(11) 2_666 . ?
S4 Cu6 S2 112.59(12) 2_766 . ?
S1 Cu6 Cu4 49.82(9) 2_666 2_666 ?
S4 Cu6 Cu4 142.50(13) 2_766 2_666 ?
S2 Cu6 Cu4 99.21(9) . 2_666 ?
S4 Cu7 S4 180.0 . 2_756 ?
Cu4 Br1 Cu3 133.09(7) . 1_545 ?
C3 S1 Cu2 106.4(4) . . ?
C3 S1 Cu4 112.2(4) . . ?
Cu2 S1 Cu4 140.71(13) . . ?
C3 S1 Cu1 104.0(4) . . ?
Cu2 S1 Cu1 80.30(10) . . ?
Cu4 S1 Cu1 83.31(11) . . ?
C3 S1 Cu6 113.7(4) . 2_666 ?
Cu2 S1 Cu6 91.58(13) . 2_666 ?
Cu4 S1 Cu6 80.01(12) . 2_666 ?
Cu1 S1 Cu6 142.13(12) . 2_666 ?
C4 S2 Cu1 105.0(4) . . ?
C4 S2 Cu5 107.1(4) . . ?
Cu1 S2 Cu5 76.30(9) . . ?
C4 S2 Cu6 107.5(4) . . ?
Cu1 S2 Cu6 143.80(13) . . ?
Cu5 S2 Cu6 108.25(13) . . ?
C4 S2 Cu3 101.8(4) . . ?
Cu1 S2 Cu3 74.74(9) . . ?
Cu5 S2 Cu3 143.28(12) . . ?
Cu6 S2 Cu3 83.38(12) . . ?
C5 S3 Cu2 106.1(4) . 2_666 ?
C5 S3 Cu5 109.6(4) . . ?
Cu2 S3 Cu5 98.54(11) 2_666 . ?
C5 S3 Cu4 110.5(4) . . ?
Cu2 S3 Cu4 141.43(13) 2_666 . ?
Cu5 S3 Cu4 80.40(11) . . ?
C5 S3 Cu3 103.6(4) . 2_666 ?
Cu2 S3 Cu3 81.94(10) 2_666 2_666 ?
Cu5 S3 Cu3 145.06(13) . 2_666 ?
Cu4 S3 Cu3 78.18(11) . 2_666 ?
C6 S4 Cu7 109.2(5) . . ?
C6 S4 Cu5 103.2(5) . . ?
Cu7 S4 Cu5 106.67(12) . . ?
C6 S4 Cu6 108.9(6) . 2_766 ?
Cu7 S4 Cu6 110.27(14) . 2_766 ?
Cu5 S4 Cu6 118.16(13) . 2_766 ?
C1 N1 Cu3 169.2(11) 2_667 . ?
N1 C1 Cu1 167.5(10) 2_667 . ?
N2 C2 C2 0.0(8) 2_567 2_567 ?
N2 C2 Cu2 177.3(13) 2_567 . ?
C2 C2 Cu2 177.3(13) 2_567 . ?
S1 C3 H3A 109.5 . . ?
S1 C3 H3B 109.5 . . ?
H3A C3 H3B 109.5 . . ?
S1 C3 H3C 109.5 . . ?
H3A C3 H3C 109.5 . . ?
H3B C3 H3C 109.5 . . ?
S2 C4 H4A 109.5 . . ?
S2 C4 H4B 109.5 . . ?
H4A C4 H4B 109.5 . . ?
S2 C4 H4C 109.5 . . ?
H4A C4 H4C 109.5 . . ?
H4B C4 H4C 109.5 . . ?
S3 C5 H5A 109.5 . . ?
S3 C5 H5B 109.5 . . ?
H5A C5 H5B 109.5 . . ?
S3 C5 H5C 109.5 . . ?
H5A C5 H5C 109.5 . . ?
H5B C5 H5C 109.5 . . ?
S4 C6 H6A 109.5 . . ?
S4 C6 H6B 109.5 . . ?
H6A C6 H6B 109.5 . . ?
S4 C6 H6C 109.5 . . ?
H6A C6 H6C 109.5 . . ?
H6B C6 H6C 109.5 . . ?

loop_
_geom_bond_atom_site_label_1
_geom_bond_atom_site_label_2
_geom_bond_distance
_geom_bond_site_symmetry_2
_geom_bond_publ_flag
Cu1 C1 1.930(10) . ?
Cu1 S1 2.260(3) . ?
Cu1 S2 2.261(3) . ?
Cu1 Cu5 2.7961(19) . ?
Cu1 Cu3 2.819(2) . ?
Cu1 Cu2 2.904(2) . ?
Cu1 Cu4 3.001(3) . ?
Cu2 C2 1.914(10) . ?
Cu2 S1 2.243(3) . ?
Cu2 S3 2.247(3) 2_666 ?
Cu2 Cu3 2.983(2) . ?
Cu3 N1 1.949(12) . ?
Cu3 S3 2.303(3) 2_666 ?
Cu3 S2 2.381(3) . ?
Cu3 Br1 2.860(2) 1_565 ?
Cu3 Cu4 2.883(2) 2_666 ?
Cu4 S1 2.255(3) . ?
Cu4 S3 2.269(3) . ?
Cu4 Br1 2.564(2) . ?
Cu4 Cu3 2.883(2) 2_666 ?
Cu4 Cu6 2.907(3) 2_666 ?
Cu4 Cu5 2.923(3) . ?
Cu5 S3 2.260(3) . ?
Cu5 S4 2.264(3) . ?
Cu5 S2 2.265(3) . ?
Cu6 S1 2.267(3) 2_666 ?
Cu6 S4 2.286(3) 2_766 ?
Cu6 S2 2.294(3) . ?
Cu6 Cu4 2.907(3) 2_666 ?
Cu7 S4 2.179(3) . ?
Cu7 S4 2.179(3) 2_756 ?
Br1 Cu3 2.860(2) 1_545 ?
S1 C3 1.823(10) . ?
S1 Cu6 2.267(3) 2_666 ?
S2 C4 1.806(11) . ?
S3 C5 1.812(11) . ?
S3 Cu2 2.247(3) 2_666 ?
S3 Cu3 2.303(3) 2_666 ?
S4 C6 1.839(14) . ?
S4 Cu6 2.286(3) 2_766 ?
N1 C1 1.142(14) 2_667 ?
C1 N1 1.142(14) 2_667 ?
C2 N2 1.16(2) 2_567 ?
C2 C2 1.16(2) 2_567 ?
C3 H3A 0.9600 . ?
C3 H3B 0.9600 . ?
C3 H3C 0.9600 . ?
C4 H4A 0.9600 . ?
C4 H4B 0.9600 . ?
C4 H4C 0.9600 . ?
C5 H5A 0.9600 . ?
C5 H5B 0.9600 . ?
C5 H5C 0.9600 . ?
C6 H6A 0.9600 . ?
C6 H6B 0.9600 . ?
C6 H6C 0.9600 . ?
